data_4508622
loop_
_publ_author_name
'Wang, Jing-Ping'
'Duan, Xian-Ying'
'Du, Xiao-Di'
'Niu, Jing-Yang'

_publ_section_title
;
 Novel Rare Earth Germanotungstates and Organic Hybrid
 Derivatives:&#x2009; Synthesis and Structures of M/[\a-GeW11O39] (M = Nd,
 Sm, Y, Yb) and Sm/[\a-GeW11O39](DMSO)
;
_journal_issue 10
_journal_name_full 'Crystal Growth &amp; Design'
_journal_page_first 2266
_journal_paper_doi 10.1021/cg050321s
_journal_volume 6
_journal_year 2006
_chemical_formula_sum 'C10 H44.5 Ge N2.5 O45 W11 Y'
_chemical_formula_weight 3103.83
_chemical_name_systematic
; 
 ? 
;
_space_group_IT_number 15
_symmetry_cell_setting monoclinic
_symmetry_space_group_name_Hall '-C 2yc'
_symmetry_space_group_name_H-M 'C 1 2/c 1'
_atom_sites_solution_hydrogens geom
_atom_sites_solution_primary direct
_atom_sites_solution_secondary difmap
_audit_creation_method SHELXL-97
_cell_angle_alpha 90.00
_cell_angle_beta 123.36(3)
_cell_angle_gamma 90.00
_cell_formula_units_Z 8
_cell_length_a 27.895(6)
_cell_length_b 22.795(5)
_cell_length_c 23.877(5)
_cell_measurement_reflns_used 250
_cell_measurement_temperature 293(2)
_cell_measurement_theta_max 25
_cell_measurement_theta_min 2.5
_cell_volume 12681(6)
_computing_cell_refinement Raxis
_computing_data_collection Raxis
_computing_data_reduction Raxis
_computing_molecular_graphics Texsan
_computing_publication_material Texsan
_computing_structure_refinement 'SHELXL-97 (Sheldrick, 1997)'
_computing_structure_solution 'SHELXS-97 (Sheldrick, 1990)'
_diffrn_ambient_temperature 293(2)
_diffrn_measured_fraction_theta_full 0.974
_diffrn_measured_fraction_theta_max 0.974
_diffrn_measurement_device_type R-axis-IV
_diffrn_measurement_method 'Osillation frames'
_diffrn_radiation_monochromator graphite
_diffrn_radiation_source 'fine-focus sealed tube'
_diffrn_radiation_type MoK\a
_diffrn_radiation_wavelength 0.71073
_diffrn_reflns_av_R_equivalents 0.1207
_diffrn_reflns_av_sigmaI/netI 0.1222
_diffrn_reflns_limit_h_max 33
_diffrn_reflns_limit_h_min -20
_diffrn_reflns_limit_k_max 27
_diffrn_reflns_limit_k_min -20
_diffrn_reflns_limit_l_max 25
_diffrn_reflns_limit_l_min -28
_diffrn_reflns_number 19595
_diffrn_reflns_theta_full 25.00
_diffrn_reflns_theta_max 25.00
_diffrn_reflns_theta_min 1.27
_diffrn_standards_decay_% none
_diffrn_standards_interval_count none
_diffrn_standards_interval_time none
_diffrn_standards_number none
_exptl_absorpt_coefficient_mu 21.319
_exptl_absorpt_correction_T_max 0.1681
_exptl_absorpt_correction_T_min 0.0889
_exptl_absorpt_correction_type empirical
_exptl_crystal_colour Colorless
_exptl_crystal_density_diffrn 3.251
_exptl_crystal_density_method 'not measured'
_exptl_crystal_description Block
_exptl_crystal_F_000 10936
_exptl_crystal_size_max 0.22
_exptl_crystal_size_mid 0.14
_exptl_crystal_size_min 0.13
_refine_diff_density_max 3.108
_refine_diff_density_min -2.730
_refine_diff_density_rms 0.544
_refine_ls_extinction_method none
_refine_ls_goodness_of_fit_ref 1.013
_refine_ls_hydrogen_treatment mixed
_refine_ls_matrix_type full
_refine_ls_number_parameters 748
_refine_ls_number_reflns 10900
_refine_ls_number_restraints 629
_refine_ls_restrained_S_all 1.091
_refine_ls_R_factor_all 0.1059
_refine_ls_R_factor_gt 0.0674
_refine_ls_shift/su_max 0.001
_refine_ls_shift/su_mean 0.000
_refine_ls_structure_factor_coef Fsqd
_refine_ls_weighting_details 'calc w=1/[\s^2^(Fo^2^)+(0.1018P)^2^+0.0000P] where P=(Fo^2^+2Fc^2^)/3'
_refine_ls_weighting_scheme calc
_refine_ls_wR_factor_gt 0.1609
_refine_ls_wR_factor_ref 0.1747
_reflns_number_gt 7638
_reflns_number_total 10900
_reflns_threshold_expression >2sigma(I)
_cod_data_source_file cg050321ssup5.cif
_cod_data_source_block njy1
_cod_depositor_comments
;
The following automatic conversions were performed:

'_symmetry_cell_setting' value 'Monoclinic' changed to 'monoclinic'
according to /home/saulius/struct/CIF-dictionaries/cif_core.dic
dictionary named 'cif_core.dic' version 2.4.2 from 2011-04-26.

Automatic conversion script
Id: cif_fix_values 1891 2012-01-12 08:04:46Z andrius 
;
_cod_original_cell_volume 12681(4)
_cod_original_sg_symbol_H-M C2/c
_cod_original_formula_sum 'C10 H44.50 Ge N2.50 O45 W11 Y'
_cod_database_code 4508622

loop_
_symmetry_equiv_pos_as_xyz
'x, y, z'
'-x, y, -z+1/2'
'x+1/2, y+1/2, z'
'-x+1/2, y+1/2, -z+1/2'
'-x, -y, -z'
'x, -y, z-1/2'
'-x+1/2, -y+1/2, -z'
'x+1/2, -y+1/2, z-1/2'

loop_
_atom_site_label
_atom_site_type_symbol
_atom_site_fract_x
_atom_site_fract_y
_atom_site_fract_z
_atom_site_U_iso_or_equiv
_atom_site_adp_type
_atom_site_occupancy
_atom_site_symmetry_multiplicity
_atom_site_calc_flag
_atom_site_refinement_flags
Y1 Y 0.71667(8) 0.69767(8) 0.72045(9) 0.0206(4) Uani 1 1 d U
Ge1 Ge 0.72688(8) 0.87190(9) 0.72627(9) 0.0150(4) Uani 1 1 d U
W1 W 0.77116(4) 0.87289(4) 0.61412(4) 0.0266(2) Uani 1 1 d U
W2 W 0.64609(4) 0.80754(4) 0.56579(4) 0.0245(2) Uani 1 1 d U
W3 W 0.65603(4) 0.95550(3) 0.57083(4) 0.0213(2) Uani 1 1 d U
W4 W 0.85679(3) 0.94575(4) 0.77943(4) 0.0205(2) Uani 1 1 d U
W5 W 0.80836(3) 0.94891(3) 0.88025(4) 0.0191(2) Uani 1 1 d U
W6 W 0.74125(3) 1.02806(3) 0.73740(4) 0.0186(2) Uani 1 1 d U
W7 W 0.60148(3) 0.95918(4) 0.68374(4) 0.0211(2) Uani 1 1 d U
W8 W 0.66919(4) 0.87994(4) 0.82511(4) 0.0252(2) Uani 1 1 d U
W9 W 0.59267(4) 0.81084(4) 0.67576(4) 0.0240(2) Uani 1 1 d U
W10 W 0.84346(4) 0.78018(4) 0.77014(4) 0.0233(2) Uani 1 1 d U
W11 W 0.79524(4) 0.78367(4) 0.87067(4) 0.0235(2) Uani 1 1 d U
O1 O 0.8099(7) 0.8712(7) 0.5775(8) 0.036(4) Uani 1 1 d U
O2 O 0.6010(7) 0.7680(7) 0.4929(8) 0.038(4) Uani 1 1 d U
O3 O 0.6236(6) 1.0102(7) 0.5103(7) 0.032(4) Uani 1 1 d U
O4 O 0.9231(7) 0.9672(7) 0.7960(7) 0.034(4) Uani 1 1 d U
O5 O 0.8426(7) 0.9721(7) 0.9627(7) 0.033(4) Uani 1 1 d U
O6 O 0.7362(6) 1.1040(6) 0.7313(6) 0.023(3) Uani 1 1 d U
O7 O 0.5514(7) 1.0146(7) 0.6581(8) 0.036(4) Uani 1 1 d U
O8 O 0.6580(7) 0.8810(7) 0.8898(8) 0.038(4) Uani 1 1 d U
O9 O 0.5273(7) 0.7750(7) 0.6407(8) 0.039(4) Uani 1 1 d U
O10 O 0.9101(6) 0.7594(7) 0.7880(7) 0.032(4) Uani 1 1 d U
O11 O 0.8286(6) 0.7669(7) 0.9545(7) 0.029(3) Uani 1 1 d U
O12 O 0.7092(6) 0.8212(7) 0.5544(7) 0.030(3) Uani 1 1 d U
O13 O 0.6729(6) 1.0059(6) 0.7276(6) 0.023(3) Uani 1 1 d U
O14 O 0.6444(6) 0.7539(7) 0.7092(7) 0.027(3) Uani 1 1 d U
O15 O 0.7236(6) 0.8203(6) 0.8517(6) 0.022(3) Uani 1 1 d U
O16 O 0.7326(6) 0.9330(6) 0.8595(6) 0.022(3) Uani 1 1 d U
O17 O 0.8707(5) 0.9613(6) 0.8666(6) 0.021(3) Uani 1 1 d U
O18 O 0.8151(6) 0.9277(6) 0.6849(7) 0.028(3) Uani 1 1 d U
O19 O 0.8063(6) 0.8148(6) 0.6810(7) 0.027(3) Uani 1 1 d U
O20 O 0.7206(6) 0.9371(7) 0.5647(7) 0.030(3) Uani 1 1 d U
O21 O 0.6856(6) 0.7528(7) 0.6277(7) 0.030(3) Uani 1 1 d U
O22 O 0.6190(6) 0.8881(6) 0.5233(7) 0.028(3) Uani 1 1 d U
O23 O 0.5979(6) 0.8215(6) 0.5993(7) 0.026(3) Uani 1 1 d U
O24 O 0.5564(5) 0.8917(6) 0.6523(6) 0.016(3) Uani 1 1 d U
O25 O 0.7773(6) 1.0233(6) 0.8340(6) 0.021(3) Uani 1 1 d U
O26 O 0.8204(6) 0.8699(6) 0.8875(7) 0.023(3) Uani 1 1 d U
O27 O 0.6199(6) 0.9447(6) 0.7731(6) 0.022(3) Uani 1 1 d U
O28 O 0.8066(6) 0.7125(6) 0.7407(6) 0.024(3) Uani 1 1 d U
O29 O 0.8651(6) 0.8667(6) 0.7966(7) 0.023(3) Uani 1 1 d U
O30 O 0.6071(6) 0.8271(6) 0.7634(7) 0.026(3) Uani 1 1 d U
O31 O 0.8163(6) 1.0212(6) 0.7518(6) 0.022(3) Uani 1 1 d U
O32 O 0.7090(6) 1.0039(7) 0.6489(7) 0.030(3) Uani 1 1 d U
O33 O 0.8576(6) 0.7736(6) 0.8583(7) 0.024(3) Uani 1 1 d U
O34 O 0.6114(6) 0.9583(6) 0.6104(7) 0.025(3) Uani 1 1 d U
O35 O 0.7617(6) 0.7168(7) 0.8322(7) 0.031(3) Uani 1 1 d U
O36 O 0.7680(5) 0.9337(6) 0.7666(6) 0.019(3) Uani 1 1 d U
O37 O 0.7621(6) 0.8065(6) 0.7631(6) 0.021(3) Uani 1 1 d U
O38 O 0.6649(5) 0.8781(6) 0.7282(6) 0.018(3) Uani 1 1 d U
O39 O 0.7069(5) 0.8758(5) 0.6432(6) 0.014(3) Uani 1 1 d U
O1W O 0.6959(7) 0.6353(7) 0.6311(8) 0.036(4) Uani 1 1 d U
O2W O 0.6495(7) 0.6347(7) 0.7207(7) 0.036(4) Uani 1 1 d U
O3W O 0.9711(8) 0.6333(8) 0.1876(9) 0.047(4) Uani 1 1 d U
O4W O 0.8524(9) 0.8419(10) 0.5021(10) 0.069(6) Uani 1 1 d U
O7W O 0.947(3) 0.538(3) 0.125(4) 0.051(16) Uani 0.25 1 d PU
O8W O 0.530(3) 0.618(3) 0.293(3) 0.047(15) Uani 0.25 1 d PU
O9W O 0.608(3) 0.534(3) 0.414(3) 0.041(14) Uani 0.25 1 d PU
O10W O 0.5538(12) 0.3454(13) 0.2175(14) 0.029(7) Uani 0.50 1 d PU
O11W O 0.770(2) 0.807(3) 0.447(3) 0.026(12) Uani 0.25 1 d PU
O12W O 0.911(3) 0.737(3) 0.092(3) 0.047(15) Uani 0.25 1 d PU
O13W O 0.486(3) 0.801(3) 0.261(3) 0.039(14) Uani 0.25 1 d PU
N1 N 0.5484(12) 1.1330(13) 0.5589(14) 0.075(4) Uani 1 1 d DU
N2 N 0.6478(14) 1.1133(15) 0.8634(18) 0.037(4) Uani 0.50 1 d PDU
N3 N 0.5088(19) 0.6197(17) 0.513(2) 0.058(6) Uani 0.50 1 d PDU
N4 N 1.2865(13) 0.5995(17) 0.5634(18) 0.059(6) Uani 0.50 1 d PDU
C1 C 0.5522(15) 1.1844(15) 0.5228(16) 0.076(4) Uani 1 1 d U
H1A H 0.5143 1.1962 0.4874 0.114 Uiso 1 1 calc R
H1B H 0.5739 1.1737 0.5041 0.114 Uiso 1 1 calc R
H1C H 0.5709 1.2163 0.5536 0.114 Uiso 1 1 calc R
C2 C 0.5254(15) 1.1443(16) 0.6019(16) 0.076(4) Uani 1 1 d DU
H2A H 0.4855 1.1546 0.5739 0.114 Uiso 1 1 calc R
H2B H 0.5464 1.1759 0.6323 0.114 Uiso 1 1 calc R
H2C H 0.5295 1.1095 0.6269 0.114 Uiso 1 1 calc R
C3 C 0.5193(15) 1.0833(15) 0.5199(16) 0.075(4) Uani 1 1 d U
H3A H 0.4805 1.0936 0.4860 0.112 Uiso 1 1 calc R
H3B H 0.5194 1.0532 0.5481 0.112 Uiso 1 1 calc R
H3C H 0.5383 1.0691 0.4991 0.112 Uiso 1 1 calc R
C4 C 0.6102(15) 1.1195(15) 0.6125(17) 0.075(4) Uani 1 1 d U
H4A H 0.6303 1.1091 0.5919 0.112 Uiso 1 1 calc R
H4B H 0.6117 1.0873 0.6394 0.112 Uiso 1 1 calc R
H4C H 0.6278 1.1534 0.6403 0.112 Uiso 1 1 calc R
C5 C 0.5999(17) 1.106(2) 0.874(2) 0.037(5) Uani 0.50 1 d PDU
H5A H 0.5791 1.0709 0.8525 0.056 Uiso 0.50 1 calc PR
H5B H 0.5745 1.1392 0.8551 0.056 Uiso 0.50 1 calc PR
H5C H 0.6155 1.1040 0.9211 0.056 Uiso 0.50 1 calc PR
C6 C 0.694(2) 1.068(2) 0.899(2) 0.037(5) Uani 0.50 1 d PU
H6A H 0.6786 1.0302 0.8810 0.056 Uiso 0.50 1 calc PR
H6B H 0.7084 1.0688 0.9460 0.056 Uiso 0.50 1 calc PR
H6C H 0.7247 1.0769 0.8932 0.056 Uiso 0.50 1 calc PR
C7 C 0.628(2) 1.116(2) 0.791(2) 0.037(5) Uani 0.50 1 d PU
H7A H 0.6080 1.0804 0.7692 0.055 Uiso 0.50 1 calc PR
H7B H 0.6609 1.1200 0.7881 0.055 Uiso 0.50 1 calc PR
H7C H 0.6031 1.1489 0.7702 0.055 Uiso 0.50 1 calc PR
C8 C 0.678(2) 1.1698(17) 0.897(2) 0.037(5) Uani 0.50 1 d PDU
H8A H 0.7097 1.1753 0.8913 0.056 Uiso 0.50 1 calc PR
H8B H 0.6929 1.1680 0.9436 0.056 Uiso 0.50 1 calc PR
H8C H 0.6521 1.2020 0.8765 0.056 Uiso 0.50 1 calc PR
C9 C 0.528(3) 0.576(2) 0.483(3) 0.058(6) Uani 0.50 1 d PDU
H9A H 0.5611 0.5549 0.5183 0.087 Uiso 0.50 1 calc PR
H9B H 0.5383 0.5955 0.4556 0.087 Uiso 0.50 1 calc PR
H9C H 0.4977 0.5484 0.4564 0.087 Uiso 0.50 1 calc PR
C10 C 0.488(2) 0.583(2) 0.549(3) 0.058(6) Uani 0.50 1 d PDU
H10A H 0.5203 0.5632 0.5855 0.087 Uiso 0.50 1 calc PR
H10B H 0.4606 0.5555 0.5177 0.087 Uiso 0.50 1 calc PR
H10C H 0.4710 0.6085 0.5649 0.087 Uiso 0.50 1 calc PR
C11 C 0.460(3) 0.647(3) 0.459(3) 0.058(6) Uani 0.50 1 d PU
H11A H 0.4460 0.6755 0.4760 0.087 Uiso 0.50 1 calc PR
H11B H 0.4314 0.6179 0.4338 0.087 Uiso 0.50 1 calc PR
H11C H 0.4707 0.6657 0.4315 0.087 Uiso 0.50 1 calc PR
C12 C 0.550(2) 0.667(2) 0.557(3) 0.058(6) Uani 0.50 1 d PDU
H12A H 0.5836 0.6490 0.5948 0.087 Uiso 0.50 1 calc PR
H12B H 0.5321 0.6918 0.5728 0.087 Uiso 0.50 1 calc PR
H12C H 0.5608 0.6894 0.5319 0.087 Uiso 0.50 1 calc PR
C13 C 1.340(2) 0.570(3) 0.618(2) 0.059(6) Uani 0.50 1 d PDU
H13A H 1.3631 0.5972 0.6534 0.089 Uiso 0.50 1 calc PR
H13B H 1.3613 0.5550 0.6005 0.089 Uiso 0.50 1 calc PR
H13C H 1.3298 0.5376 0.6358 0.089 Uiso 0.50 1 calc PR
C14 C 1.306(3) 0.635(2) 0.526(3) 0.059(6) Uani 0.50 1 d PDU
H14A H 1.3265 0.6685 0.5523 0.089 Uiso 0.50 1 calc PR
H14B H 1.2729 0.6469 0.4840 0.089 Uiso 0.50 1 calc PR
H14C H 1.3302 0.6110 0.5189 0.089 Uiso 0.50 1 calc PR
C15 C 1.257(2) 0.550(2) 0.514(3) 0.059(6) Uani 0.50 1 d PDU
H15A H 1.2219 0.5643 0.4755 0.089 Uiso 0.50 1 calc PR
H15B H 1.2494 0.5188 0.5344 0.089 Uiso 0.50 1 calc PR
H15C H 1.2818 0.5365 0.5002 0.089 Uiso 0.50 1 calc PR
C16 C 1.238(2) 0.621(2) 0.568(3) 0.059(6) Uani 0.50 1 d PDU
H16A H 1.2505 0.6528 0.5988 0.089 Uiso 0.50 1 calc PR
H16B H 1.2249 0.5891 0.5833 0.089 Uiso 0.50 1 calc PR
H16C H 1.2067 0.6332 0.5244 0.089 Uiso 0.50 1 calc PR

loop_
_atom_site_aniso_label
_atom_site_aniso_U_11
_atom_site_aniso_U_22
_atom_site_aniso_U_33
_atom_site_aniso_U_23
_atom_site_aniso_U_13
_atom_site_aniso_U_12
Y1 0.0223(8) 0.0111(7) 0.0180(7) 0.0001(6) 0.0044(6) 0.0010(7)
Ge1 0.0160(8) 0.0101(8) 0.0140(8) 0.0002(6) 0.0051(6) 0.0007(6)
W1 0.0306(5) 0.0263(5) 0.0205(4) 0.0007(3) 0.0124(3) 0.0052(4)
W2 0.0310(5) 0.0100(4) 0.0156(4) -0.0012(3) 0.0022(3) 0.0025(3)
W3 0.0256(4) 0.0109(4) 0.0164(4) 0.0026(3) 0.0046(3) 0.0001(3)
W4 0.0198(4) 0.0113(4) 0.0239(4) 0.0016(3) 0.0078(3) 0.0005(3)
W5 0.0219(4) 0.0102(4) 0.0164(4) -0.0019(3) 0.0049(3) 0.0015(3)
W6 0.0200(4) 0.0054(4) 0.0190(4) -0.0003(3) 0.0035(3) 0.0005(3)
W7 0.0196(4) 0.0119(4) 0.0229(4) -0.0012(3) 0.0059(3) 0.0021(3)
W8 0.0248(4) 0.0275(5) 0.0212(4) 0.0023(3) 0.0113(3) -0.0012(4)
W9 0.0214(4) 0.0112(4) 0.0259(4) 0.0025(3) 0.0046(3) -0.0017(3)
W10 0.0219(4) 0.0109(4) 0.0249(4) -0.0014(3) 0.0051(3) 0.0043(3)
W11 0.0302(4) 0.0098(4) 0.0151(4) 0.0027(3) 0.0026(3) 0.0012(3)
O1 0.036(4) 0.036(4) 0.036(4) 0.0001(11) 0.020(2) 0.0003(11)
O2 0.038(4) 0.038(4) 0.038(4) 0.0001(11) 0.021(2) -0.0001(11)
O3 0.032(4) 0.032(4) 0.031(4) 0.0001(11) 0.017(2) 0.0000(11)
O4 0.033(4) 0.034(4) 0.034(4) 0.0002(11) 0.018(2) -0.0001(11)
O5 0.033(4) 0.033(4) 0.032(4) -0.0001(11) 0.018(2) 0.0004(11)
O6 0.022(3) 0.022(3) 0.022(3) -0.0001(8) 0.0120(18) -0.0001(8)
O7 0.036(4) 0.036(4) 0.036(4) -0.0004(11) 0.020(2) 0.0005(11)
O8 0.038(4) 0.038(4) 0.038(4) 0.0001(11) 0.021(2) 0.0000(11)
O9 0.039(4) 0.038(4) 0.039(4) 0.0002(11) 0.021(2) 0.0000(11)
O10 0.032(4) 0.032(4) 0.032(4) -0.0002(11) 0.018(2) 0.0002(11)
O11 0.029(4) 0.028(4) 0.029(4) 0.0003(11) 0.015(2) -0.0006(11)
O12 0.031(4) 0.030(4) 0.030(4) -0.0002(11) 0.016(2) 0.0003(11)
O13 0.023(3) 0.022(3) 0.022(3) 0.0002(11) 0.0119(19) -0.0004(11)
O14 0.027(3) 0.027(3) 0.027(3) 0.0001(11) 0.015(2) 0.0002(11)
O15 0.022(3) 0.022(3) 0.022(3) 0.0000(11) 0.0122(19) 0.0002(11)
O16 0.022(3) 0.022(3) 0.023(3) 0.0000(11) 0.0123(19) 0.0000(11)
O17 0.021(3) 0.020(3) 0.020(3) -0.0002(8) 0.0111(18) 0.0002(8)
O18 0.028(3) 0.028(3) 0.028(3) 0.0000(11) 0.015(2) -0.0001(11)
O19 0.027(3) 0.027(3) 0.027(3) -0.0001(11) 0.015(2) 0.0001(11)
O20 0.030(4) 0.030(4) 0.030(4) 0.0000(11) 0.017(2) -0.0002(11)
O21 0.030(4) 0.030(4) 0.030(4) -0.0002(11) 0.016(2) 0.0000(11)
O22 0.028(3) 0.027(3) 0.028(3) -0.0001(11) 0.015(2) 0.0002(11)
O23 0.026(3) 0.025(3) 0.026(3) 0.0001(11) 0.014(2) 0.0001(11)
O24 0.016(3) 0.016(3) 0.016(3) -0.0001(11) 0.0087(18) 0.0000(11)
O25 0.021(3) 0.020(3) 0.021(3) -0.0001(11) 0.0111(19) 0.0002(11)
O26 0.023(3) 0.022(3) 0.022(3) 0.0002(11) 0.0121(19) -0.0002(11)
O27 0.022(3) 0.022(3) 0.022(3) -0.0002(11) 0.0123(19) 0.0002(11)
O28 0.024(3) 0.024(3) 0.024(3) 0.0001(8) 0.0128(18) -0.0001(8)
O29 0.023(3) 0.023(3) 0.023(3) -0.0004(11) 0.0125(19) 0.0001(11)
O30 0.026(3) 0.026(3) 0.026(3) 0.0003(11) 0.014(2) -0.0003(11)
O31 0.022(3) 0.022(3) 0.022(3) 0.0002(11) 0.0120(19) -0.0003(11)
O32 0.030(4) 0.029(4) 0.030(4) 0.0002(11) 0.016(2) 0.0000(11)
O33 0.024(3) 0.023(3) 0.024(3) 0.0000(11) 0.0128(19) 0.0000(11)
O34 0.026(3) 0.025(3) 0.025(3) -0.0002(11) 0.014(2) 0.0001(11)
O35 0.031(4) 0.031(4) 0.031(4) 0.0001(11) 0.017(2) 0.0001(11)
O36 0.019(3) 0.019(3) 0.019(3) -0.0002(11) 0.0103(18) 0.0004(11)
O37 0.021(3) 0.020(3) 0.021(3) 0.0001(11) 0.0111(19) -0.0001(11)
O38 0.017(3) 0.017(3) 0.018(3) 0.0005(11) 0.0094(18) -0.0002(11)
O39 0.014(3) 0.014(3) 0.014(3) -0.0002(11) 0.0075(17) 0.0004(11)
O1W 0.036(4) 0.035(4) 0.036(4) -0.0001(11) 0.019(2) 0.0003(11)
O2W 0.036(4) 0.036(4) 0.036(4) -0.0002(11) 0.020(2) 0.0004(11)
O3W 0.047(4) 0.047(4) 0.047(4) 0.0001(8) 0.026(2) -0.0001(8)
O4W 0.069(6) 0.069(6) 0.069(6) -0.0002(11) 0.038(3) 0.0004(11)
O7W 0.051(16) 0.051(16) 0.051(16) 0.0000(11) 0.028(9) 0.0000(11)
O8W 0.047(15) 0.047(15) 0.047(15) 0.0001(11) 0.026(8) -0.0001(11)
O9W 0.041(14) 0.041(14) 0.041(14) 0.0001(11) 0.022(8) -0.0001(11)
O10W 0.029(7) 0.029(7) 0.029(7) 0.0000(11) 0.016(4) -0.0001(11)
O11W 0.026(12) 0.026(12) 0.026(12) 0.0000(11) 0.014(7) 0.0000(11)
O12W 0.047(15) 0.047(15) 0.047(15) -0.0001(11) 0.026(8) 0.0001(11)
O13W 0.039(14) 0.039(14) 0.039(14) 0.0000(11) 0.021(8) -0.0001(11)
N1 0.075(4) 0.075(4) 0.075(4) 0.0001(8) 0.041(2) -0.0001(8)
N2 0.037(4) 0.037(4) 0.037(4) 0.0000(8) 0.021(2) 0.0002(8)
N3 0.058(6) 0.058(6) 0.058(6) 0.0000(8) 0.032(3) 0.0000(8)
N4 0.059(6) 0.059(6) 0.059(6) 0.0001(8) 0.033(3) -0.0001(8)
C1 0.076(4) 0.075(4) 0.076(4) 0.0003(10) 0.041(2) -0.0002(10)
C2 0.076(4) 0.076(4) 0.076(4) -0.0001(10) 0.041(2) 0.0001(10)
C3 0.075(4) 0.075(4) 0.075(4) 0.0002(10) 0.041(2) -0.0001(10)
C4 0.075(4) 0.075(4) 0.075(4) 0.0001(10) 0.041(2) -0.0001(10)
C5 0.038(5) 0.037(5) 0.037(5) 0.0001(10) 0.021(3) 0.0001(10)
C6 0.037(5) 0.037(5) 0.037(5) 0.0000(10) 0.020(3) 0.0001(10)
C7 0.037(5) 0.037(5) 0.037(5) 0.0000(10) 0.020(3) 0.0000(10)
C8 0.037(5) 0.037(5) 0.037(5) -0.0001(10) 0.020(3) 0.0002(10)
C9 0.058(6) 0.058(6) 0.058(6) 0.0000(10) 0.032(3) 0.0000(10)
C10 0.058(6) 0.058(6) 0.058(6) 0.0000(10) 0.032(3) 0.0000(10)
C11 0.058(6) 0.058(6) 0.058(6) 0.0000(10) 0.032(3) -0.0001(10)
C12 0.058(6) 0.058(6) 0.058(6) 0.0000(10) 0.032(3) 0.0000(10)
C13 0.059(6) 0.059(6) 0.059(6) 0.0001(10) 0.033(3) -0.0001(10)
C14 0.059(6) 0.059(6) 0.059(6) 0.0000(10) 0.033(3) 0.0000(10)
C15 0.059(6) 0.059(6) 0.059(6) 0.0000(10) 0.033(3) 0.0000(10)
C16 0.059(6) 0.059(6) 0.059(6) 0.0000(10) 0.033(3) 0.0000(10)

loop_
_atom_type_symbol
_atom_type_description
_atom_type_scat_dispersion_real
_atom_type_scat_dispersion_imag
_atom_type_scat_source
C C 0.0033 0.0016 'International Tables Vol C Tables 4.2.6.8 and 6.1.1.4'
H H 0.0000 0.0000 'International Tables Vol C Tables 4.2.6.8 and 6.1.1.4'
N N 0.0061 0.0033 'International Tables Vol C Tables 4.2.6.8 and 6.1.1.4'
O O 0.0106 0.0060 'International Tables Vol C Tables 4.2.6.8 and 6.1.1.4'
Ge Ge 0.1547 1.8001 'International Tables Vol C Tables 4.2.6.8 and 6.1.1.4'
Y Y -2.7962 3.5667 'International Tables Vol C Tables 4.2.6.8 and 6.1.1.4'
W W -0.8490 6.8722 'International Tables Vol C Tables 4.2.6.8 and 6.1.1.4'

loop_
_geom_angle_atom_site_label_1
_geom_angle_atom_site_label_2
_geom_angle_atom_site_label_3
_geom_angle
_geom_angle_site_symmetry_1
_geom_angle_site_symmetry_3
O21 Y1 O14 74.6(5) . .
O21 Y1 O35 134.9(5) . .
O14 Y1 O35 85.0(5) . .
O21 Y1 O28 84.9(5) . .
O14 Y1 O28 137.2(5) . .
O35 Y1 O28 83.7(5) . .
O21 Y1 O1W 71.3(5) . .
O14 Y1 O1W 118.2(5) . .
O35 Y1 O1W 151.4(6) . .
O28 Y1 O1W 88.6(5) . .
O21 Y1 O2W 117.5(5) . .
O14 Y1 O2W 72.0(5) . .
O35 Y1 O2W 92.4(5) . .
O28 Y1 O2W 149.6(5) . .
O1W Y1 O2W 80.5(5) . .
O21 Y1 O6 139.9(5) . 4_646
O14 Y1 O6 139.5(5) . 4_646
O35 Y1 O6 78.9(5) . 4_646
O28 Y1 O6 77.7(5) . 4_646
O1W Y1 O6 72.5(5) . 4_646
O2W Y1 O6 71.9(5) . 4_646
O21 Y1 O37 73.0(5) . .
O14 Y1 O37 74.4(5) . .
O35 Y1 O37 62.8(5) . .
O28 Y1 O37 63.7(5) . .
O1W Y1 O37 136.3(5) . .
O2W Y1 O37 139.5(5) . .
O6 Y1 O37 127.1(4) 4_646 .
O21 Y1 W10 79.0(4) . .
O14 Y1 W10 113.1(4) . .
O35 Y1 W10 72.7(4) . .
O28 Y1 W10 24.6(4) . .
O1W Y1 W10 108.9(4) . .
O2W Y1 W10 163.3(4) . .
O6 Y1 W10 97.2(3) 4_646 .
O37 Y1 W10 39.1(3) . .
O21 Y1 W11 111.7(4) . .
O14 Y1 W11 79.9(4) . .
O35 Y1 W11 23.8(4) . .
O28 Y1 W11 73.4(3) . .
O1W Y1 W11 161.1(4) . .
O2W Y1 W11 112.3(4) . .
O6 Y1 W11 97.6(3) 4_646 .
O37 Y1 W11 39.0(3) . .
W10 Y1 W11 55.45(4) . .
O37 Ge1 O36 113.5(6) . .
O37 Ge1 O39 111.0(6) . .
O36 Ge1 O39 106.9(6) . .
O37 Ge1 O38 110.3(6) . .
O36 Ge1 O38 106.2(6) . .
O39 Ge1 O38 108.8(6) . .
O1 W1 O19 103.6(7) . .
O1 W1 O18 100.8(7) . .
O19 W1 O18 85.9(6) . .
O1 W1 O20 99.1(7) . .
O19 W1 O20 157.1(6) . .
O18 W1 O20 86.7(6) . .
O1 W1 O12 99.7(7) . .
O19 W1 O12 92.0(6) . .
O18 W1 O12 159.3(6) . .
O20 W1 O12 87.4(6) . .
O1 W1 O39 169.9(6) . .
O19 W1 O39 83.7(5) . .
O18 W1 O39 86.5(5) . .
O20 W1 O39 74.2(5) . .
O12 W1 O39 72.8(5) . .
O2 W2 O21 104.2(7) . .
O2 W2 O23 102.4(7) . .
O21 W2 O23 91.4(6) . .
O2 W2 O12 98.9(7) . .
O21 W2 O12 91.9(6) . .
O23 W2 O12 156.9(6) . .
O2 W2 O22 95.9(7) . .
O21 W2 O22 159.9(6) . .
O23 W2 O22 84.6(6) . .
O12 W2 O22 84.4(6) . .
O2 W2 O39 165.1(6) . .
O21 W2 O39 87.7(6) . .
O23 W2 O39 86.0(5) . .
O12 W2 O39 71.3(5) . .
O22 W2 O39 72.4(5) . .
O3 W3 O22 103.1(7) . .
O3 W3 O20 100.0(6) . .
O22 W3 O20 90.1(6) . .
O3 W3 O34 101.6(6) . .
O22 W3 O34 92.0(6) . .
O20 W3 O34 157.2(6) . .
O3 W3 O32 99.3(7) . .
O22 W3 O32 157.6(6) . .
O20 W3 O32 87.0(6) . .
O34 W3 O32 82.4(6) . .
O3 W3 O39 170.4(6) . .
O22 W3 O39 73.7(5) . .
O20 W3 O39 71.3(5) . .
O34 W3 O39 87.6(5) . .
O32 W3 O39 84.3(5) . .
O4 W4 O29 103.8(7) . .
O4 W4 O17 98.4(6) . .
O29 W4 O17 90.7(6) . .
O4 W4 O18 102.0(6) . .
O29 W4 O18 88.5(6) . .
O17 W4 O18 159.2(6) . .
O4 W4 O31 100.1(7) . .
O29 W4 O31 156.2(6) . .
O17 W4 O31 86.5(5) . .
O18 W4 O31 85.9(6) . .
O4 W4 O36 169.2(6) . .
O29 W4 O36 84.7(5) . .
O17 W4 O36 74.5(5) . .
O18 W4 O36 84.7(5) . .
O31 W4 O36 71.7(5) . .
O5 W5 O26 103.7(7) . .
O5 W5 O16 101.1(6) . .
O26 W5 O16 87.5(6) . .
O5 W5 O25 100.0(6) . .
O26 W5 O25 156.2(6) . .
O16 W5 O25 86.3(6) . .
O5 W5 O17 99.2(6) . .
O26 W5 O17 91.4(6) . .
O16 W5 O17 159.4(5) . .
O25 W5 O17 86.5(6) . .
O5 W5 O36 169.7(6) . .
O26 W5 O36 84.8(5) . .
O16 W5 O36 85.0(5) . .
O25 W5 O36 71.9(5) . .
O17 W5 O36 74.4(5) . .
O6 W6 O13 103.3(6) . .
O6 W6 O32 103.4(6) . .
O13 W6 O32 87.4(6) . .
O6 W6 O31 97.2(6) . .
O13 W6 O31 159.5(6) . .
O32 W6 O31 88.8(6) . .
O6 W6 O25 96.9(6) . .
O13 W6 O25 87.7(5) . .
O32 W6 O25 159.6(6) . .
O31 W6 O25 88.9(5) . .
O6 W6 O36 166.8(6) . .
O13 W6 O36 85.6(5) . .
O32 W6 O36 86.6(6) . .
O31 W6 O36 74.1(5) . .
O25 W6 O36 73.3(5) . .
O7 W7 O24 103.0(7) . .
O7 W7 O34 100.3(6) . .
O24 W7 O34 91.6(6) . .
O7 W7 O27 100.9(6) . .
O24 W7 O27 90.8(6) . .
O34 W7 O27 157.5(6) . .
O7 W7 O13 100.2(7) . .
O24 W7 O13 156.8(6) . .
O34 W7 O13 83.1(6) . .
O27 W7 O13 85.9(5) . .
O7 W7 O38 171.6(6) . .
O24 W7 O38 73.1(5) . .
O34 W7 O38 87.4(5) . .
O27 W7 O38 72.0(5) . .
O13 W7 O38 84.1(5) . .
O8 W8 O15 102.6(7) . .
O8 W8 O16 100.7(7) . .
O15 W8 O16 85.8(6) . .
O8 W8 O27 98.5(7) . .
O15 W8 O27 158.7(5) . .
O16 W8 O27 87.5(6) . .
O8 W8 O30 99.3(7) . .
O15 W8 O30 91.5(6) . .
O16 W8 O30 160.0(5) . .
O27 W8 O30 87.9(6) . .
O8 W8 O38 168.8(6) . .
O15 W8 O38 84.8(5) . .
O16 W8 O38 88.1(5) . .
O27 W8 O38 74.7(5) . .
O30 W8 O38 71.9(5) . .
O9 W9 O14 104.6(7) . .
O9 W9 O23 102.0(7) . .
O14 W9 O23 93.0(6) . .
O9 W9 O30 98.7(7) . .
O14 W9 O30 91.1(6) . .
O23 W9 O30 157.1(6) . .
O9 W9 O24 93.6(6) . .
O14 W9 O24 161.7(6) . .
O23 W9 O24 84.8(5) . .
O30 W9 O24 84.3(5) . .
O9 W9 O38 163.2(6) . .
O14 W9 O38 89.4(6) . .
O23 W9 O38 86.1(5) . .
O30 W9 O38 71.5(5) . .
O24 W9 O38 72.3(5) . .
O10 W10 O28 99.8(7) . .
O10 W10 O33 99.4(6) . .
O28 W10 O33 95.2(6) . .
O10 W10 O19 103.5(6) . .
O28 W10 O19 94.3(6) . .
O33 W10 O19 153.3(6) . .
O10 W10 O29 95.3(6) . .
O28 W10 O29 164.8(6) . .
O33 W10 O29 83.6(6) . .
O19 W10 O29 80.7(6) . .
O10 W10 O37 171.6(6) . .
O28 W10 O37 82.1(6) . .
O33 W10 O37 72.3(5) . .
O19 W10 O37 84.4(5) . .
O29 W10 O37 83.1(5) . .
O10 W10 Y1 132.1(5) . .
O28 W10 Y1 32.8(4) . .
O33 W10 Y1 83.8(4) . .
O19 W10 Y1 90.9(4) . .
O29 W10 Y1 132.4(4) . .
O37 W10 Y1 49.3(4) . .
O11 W11 O35 102.0(7) . .
O11 W11 O33 101.2(6) . .
O35 W11 O33 94.7(6) . .
O11 W11 O15 101.1(6) . .
O35 W11 O15 93.8(6) . .
O33 W11 O15 153.9(6) . .
O11 W11 O26 94.4(6) . .
O35 W11 O26 163.4(6) . .
O33 W11 O26 84.5(6) . .
O15 W11 O26 80.5(6) . .
O11 W11 O37 173.1(6) . .
O35 W11 O37 80.7(6) . .
O33 W11 O37 72.2(5) . .
O15 W11 O37 84.9(5) . .
O26 W11 O37 83.3(5) . .
O11 W11 Y1 133.1(5) . .
O35 W11 Y1 31.5(5) . .
O33 W11 Y1 83.6(4) . .
O15 W11 Y1 91.0(4) . .
O26 W11 Y1 132.4(4) . .
O37 W11 Y1 49.2(4) . .
W6 O6 Y1 146.6(7) . 4_656
W1 O12 W2 120.4(7) . .
W6 O13 W7 151.4(8) . .
W9 O14 Y1 156.2(8) . .
W8 O15 W11 156.3(8) . .
W8 O16 W5 148.9(8) . .
W4 O17 W5 118.9(7) . .
W1 O18 W4 148.8(8) . .
W1 O19 W10 158.0(8) . .
W1 O20 W3 121.2(7) . .
W2 O21 Y1 158.7(8) . .
W3 O22 W2 121.0(7) . .
W9 O23 W2 143.6(8) . .
W7 O24 W9 121.0(6) . .
W6 O25 W5 119.9(7) . .
W5 O26 W11 154.5(8) . .
W7 O27 W8 120.3(7) . .
W10 O28 Y1 122.6(7) . .
W4 O29 W10 153.3(8) . .
W9 O30 W8 120.3(7) . .
W6 O31 W4 119.8(7) . .
W6 O32 W3 152.2(8) . .
W10 O33 W11 119.9(7) . .
W7 O34 W3 154.4(8) . .
W11 O35 Y1 124.8(7) . .
Ge1 O36 W6 126.6(7) . .
Ge1 O36 W5 121.2(6) . .
W6 O36 W5 94.9(5) . .
Ge1 O36 W4 119.8(6) . .
W6 O36 W4 94.3(5) . .
W5 O36 W4 91.8(4) . .
Ge1 O37 W11 122.5(7) . .
Ge1 O37 W10 122.0(7) . .
W11 O37 W10 95.1(5) . .
Ge1 O37 Y1 125.2(6) . .
W11 O37 Y1 91.8(5) . .
W10 O37 Y1 91.6(5) . .
Ge1 O38 W8 122.0(6) . .
Ge1 O38 W9 121.0(6) . .
W8 O38 W9 96.2(5) . .
Ge1 O38 W7 123.6(6) . .
W8 O38 W7 92.9(5) . .
W9 O38 W7 93.5(5) . .
Ge1 O39 W1 122.6(6) . .
Ge1 O39 W2 120.9(6) . .
W1 O39 W2 95.3(4) . .
Ge1 O39 W3 123.9(6) . .
W1 O39 W3 93.3(4) . .
W2 O39 W3 92.9(4) . .
C3 N1 C1 117(3) . .
C3 N1 C2 106(3) . .
C1 N1 C2 117(3) . .
C3 N1 C4 112(3) . .
C1 N1 C4 104(3) . .
C2 N1 C4 100(2) . .
C7 N2 C6 110(3) . .
C7 N2 C5 114(3) . .
C6 N2 C5 114(4) . .
C7 N2 C8 109(3) . .
C6 N2 C8 103(3) . .
C5 N2 C8 108(3) . .
C11 N3 C12 108(4) . .
C11 N3 C10 107(4) . .
C12 N3 C10 113(4) . .
C11 N3 C9 106(4) . .
C12 N3 C9 118(4) . .
C10 N3 C9 104(4) . .
C14 N4 C16 120(4) . .
C14 N4 C13 104(4) . .
C16 N4 C13 126(4) . .
C14 N4 C15 99(4) . .
C16 N4 C15 100.0(10) . .
C13 N4 C15 101(4) . .
N1 C1 H1A 109.5 . .
N1 C1 H1B 109.5 . .
H1A C1 H1B 109.5 . .
N1 C1 H1C 109.5 . .
H1A C1 H1C 109.5 . .
H1B C1 H1C 109.5 . .
N1 C2 H2A 109.5 . .
N1 C2 H2B 109.5 . .
H2A C2 H2B 109.5 . .
N1 C2 H2C 109.5 . .
H2A C2 H2C 109.5 . .
H2B C2 H2C 109.5 . .
N1 C3 H3A 109.5 . .
N1 C3 H3B 109.5 . .
H3A C3 H3B 109.5 . .
N1 C3 H3C 109.5 . .
H3A C3 H3C 109.5 . .
H3B C3 H3C 109.5 . .
N1 C4 H4A 109.5 . .
N1 C4 H4B 109.5 . .
H4A C4 H4B 109.5 . .
N1 C4 H4C 109.5 . .
H4A C4 H4C 109.5 . .
H4B C4 H4C 109.5 . .
N2 C5 H5A 109.5 . .
N2 C5 H5B 109.5 . .
H5A C5 H5B 109.5 . .
N2 C5 H5C 109.5 . .
H5A C5 H5C 109.5 . .
H5B C5 H5C 109.5 . .
N2 C6 H6A 109.5 . .
N2 C6 H6B 109.5 . .
H6A C6 H6B 109.5 . .
N2 C6 H6C 109.5 . .
H6A C6 H6C 109.5 . .
H6B C6 H6C 109.5 . .
N2 C7 H7A 109.5 . .
N2 C7 H7B 109.5 . .
H7A C7 H7B 109.5 . .
N2 C7 H7C 109.5 . .
H7A C7 H7C 109.5 . .
H7B C7 H7C 109.5 . .
N2 C8 H8A 109.5 . .
N2 C8 H8B 109.5 . .
H8A C8 H8B 109.5 . .
N2 C8 H8C 109.5 . .
H8A C8 H8C 109.5 . .
H8B C8 H8C 109.5 . .
N3 C9 H9A 109.5 . .
N3 C9 H9B 109.5 . .
H9A C9 H9B 109.5 . .
N3 C9 H9C 109.5 . .
H9A C9 H9C 109.5 . .
H9B C9 H9C 109.5 . .
N3 C10 H10A 109.5 . .
N3 C10 H10B 109.5 . .
H10A C10 H10B 109.5 . .
N3 C10 H10C 109.5 . .
H10A C10 H10C 109.5 . .
H10B C10 H10C 109.5 . .
N3 C11 H11A 109.5 . .
N3 C11 H11B 109.5 . .
H11A C11 H11B 109.5 . .
N3 C11 H11C 109.5 . .
H11A C11 H11C 109.5 . .
H11B C11 H11C 109.5 . .
N3 C12 H12A 109.5 . .
N3 C12 H12B 109.5 . .
H12A C12 H12B 109.5 . .
N3 C12 H12C 109.5 . .
H12A C12 H12C 109.5 . .
H12B C12 H12C 109.5 . .
N4 C13 H13A 109.5 . .
N4 C13 H13B 109.5 . .
H13A C13 H13B 109.5 . .
N4 C13 H13C 109.5 . .
H13A C13 H13C 109.5 . .
H13B C13 H13C 109.5 . .
N4 C14 H14A 109.5 . .
N4 C14 H14B 109.5 . .
H14A C14 H14B 109.5 . .
N4 C14 H14C 109.5 . .
H14A C14 H14C 109.5 . .
H14B C14 H14C 109.5 . .
N4 C15 H15A 109.5 . .
N4 C15 H15B 109.5 . .
H15A C15 H15B 109.5 . .
N4 C15 H15C 109.5 . .
H15A C15 H15C 109.5 . .
H15B C15 H15C 109.5 . .
N4 C16 H16A 109.5 . .
N4 C16 H16B 109.5 . .
H16A C16 H16B 109.5 . .
N4 C16 H16C 109.5 . .
H16A C16 H16C 109.5 . .
H16B C16 H16C 109.5 . .

loop_
_geom_bond_atom_site_label_1
_geom_bond_atom_site_label_2
_geom_bond_distance
_geom_bond_site_symmetry_2
Y1 O21 2.263(15) .
Y1 O14 2.276(15) .
Y1 O35 2.280(14) .
Y1 O28 2.304(14) .
Y1 O1W 2.355(16) .
Y1 O2W 2.362(16) .
Y1 O6 2.439(14) 4_646
Y1 O37 2.716(14) .
Y1 W10 3.583(2) .
Y1 W11 3.587(2) .
Ge1 O37 1.736(14) .
Ge1 O36 1.737(13) .
Ge1 O39 1.742(12) .
Ge1 O38 1.760(13) .
W1 O1 1.723(15) .
W1 O19 1.881(14) .
W1 O18 1.909(14) .
W1 O20 1.921(15) .
W1 O12 1.923(15) .
W1 O39 2.251(12) .
W2 O2 1.737(16) .
W2 O21 1.779(15) .
W2 O23 1.932(14) .
W2 O12 1.949(14) .
W2 O22 2.031(15) .
W2 O39 2.296(12) .
W3 O3 1.739(15) .
W3 O22 1.852(15) .
W3 O20 1.933(15) .
W3 O34 1.933(13) .
W3 O32 1.961(15) .
W3 O39 2.368(12) .
W4 O4 1.736(15) .
W4 O29 1.835(14) .
W4 O17 1.929(12) .
W4 O18 1.930(14) .
W4 O31 1.962(14) .
W4 O36 2.338(13) .
W5 O5 1.732(14) .
W5 O26 1.823(14) .
W5 O16 1.920(13) .
W5 O25 1.948(13) .
W5 O17 1.957(13) .
W5 O36 2.321(12) .
W6 O6 1.736(14) .
W6 O13 1.860(13) .
W6 O32 1.867(14) .
W6 O31 1.932(13) .
W6 O25 1.947(12) .
W6 O36 2.257(14) .
W7 O7 1.727(16) .
W7 O24 1.862(13) .
W7 O34 1.918(13) .
W7 O27 1.928(13) .
W7 O13 1.975(14) .
W7 O38 2.368(13) .
W8 O8 1.736(15) .
W8 O15 1.871(14) .
W8 O16 1.916(14) .
W8 O27 1.933(14) .
W8 O30 1.953(14) .
W8 O38 2.251(12) .
W9 O9 1.736(16) .
W9 O14 1.771(15) .
W9 O23 1.925(13) .
W9 O30 1.937(13) .
W9 O24 2.028(13) .
W9 O38 2.281(13) .
W10 O10 1.730(15) .
W10 O28 1.771(14) .
W10 O33 1.922(13) .
W10 O19 1.951(13) .
W10 O29 2.058(14) .
W10 O37 2.263(13) .
W11 O11 1.723(14) .
W11 O35 1.759(15) .
W11 O33 1.933(14) .
W11 O15 1.974(13) .
W11 O26 2.051(14) .
W11 O37 2.260(12) .
O6 Y1 2.439(14) 4_656
O8W O8W 1.80(14) 2_655
O13W O13W 1.15(11) 2_655
N1 C3 1.41(4) .
N1 C1 1.49(4) .
N1 C2 1.502(11) .
N1 C4 1.51(4) .
N2 C7 1.49(6) .
N2 C6 1.49(6) .
N2 C5 1.499(11) .
N2 C8 1.507(11) .
N3 C11 1.40(7) .
N3 C12 1.495(11) .
N3 C10 1.496(11) .
N3 C9 1.500(11) .
N4 C14 1.495(11) .
N4 C16 1.500(11) .
N4 C13 1.502(11) .
N4 C15 1.502(11) .
C1 H1A 0.9600 .
C1 H1B 0.9600 .
C1 H1C 0.9600 .
C2 H2A 0.9600 .
C2 H2B 0.9600 .
C2 H2C 0.9600 .
C3 H3A 0.9600 .
C3 H3B 0.9600 .
C3 H3C 0.9600 .
C4 H4A 0.9600 .
C4 H4B 0.9600 .
C4 H4C 0.9600 .
C5 H5A 0.9600 .
C5 H5B 0.9600 .
C5 H5C 0.9600 .
C6 H6A 0.9600 .
C6 H6B 0.9600 .
C6 H6C 0.9600 .
C7 H7A 0.9600 .
C7 H7B 0.9600 .
C7 H7C 0.9600 .
C8 H8A 0.9600 .
C8 H8B 0.9600 .
C8 H8C 0.9600 .
C9 H9A 0.9600 .
C9 H9B 0.9600 .
C9 H9C 0.9600 .
C10 H10A 0.9600 .
C10 H10B 0.9600 .
C10 H10C 0.9600 .
C11 H11A 0.9600 .
C11 H11B 0.9600 .
C11 H11C 0.9600 .
C12 H12A 0.9600 .
C12 H12B 0.9600 .
C12 H12C 0.9600 .
C13 H13A 0.9600 .
C13 H13B 0.9600 .
C13 H13C 0.9600 .
C14 H14A 0.9600 .
C14 H14B 0.9600 .
C14 H14C 0.9600 .
C15 H15A 0.9600 .
C15 H15B 0.9600 .
C15 H15C 0.9600 .
C16 H16A 0.9600 .
C16 H16B 0.9600 .
C16 H16C 0.9600 .
